data_7064198
loop_
_publ_author_name
'Sokolov, Vladislav A.'
'Bakulina, Olga'
'Boyarskaya, Irina A.'
'Spiridonova, Dar'ya V.'
'Kryukova, Mariya A.'
'Vasilyev, Aleksander'

_publ_section_title
;
 Synthesis of CCl3-substituted amides, ketones, indenes by intermolecular
 reactions of \b-CCl3-enones or \b-CCl3-\b-hydroxy ketones with various
 nucleophiles in CF3SO3H
;
_journal_name_full 'New Journal of Chemistry'
_journal_paper_doi 10.1039/D5NJ03928B
_journal_year 2026
_chemical_formula_sum 'C13 H36 B21 N'
_chemical_formula_weight 433.44
_space_group_crystal_system orthorhombic
_space_group_IT_number 19
_space_group_name_Hall 'P 2ac 2ab'
_space_group_name_H-M_alt 'P 21 21 21'
_atom_sites_solution_hydrogens mixed
_atom_sites_solution_primary direct
_audit_block_doi 10.5517/ccdc.csd.cc2pmwv2
_audit_creation_method SHELXL-2013
_audit_update_record
;
2025-09-26 deposited with the CCDC.	2025-12-09 downloaded from the CCDC.
;
_cell_angle_alpha 90
_cell_angle_beta 90
_cell_angle_gamma 90
_cell_formula_units_Z 4
_cell_length_a 15.269(3)
_cell_length_b 16.880(3)
_cell_length_c 10.1723(14)
_cell_measurement_reflns_used 7573
_cell_measurement_temperature 150(2)
_cell_measurement_theta_max 27.04
_cell_measurement_theta_min 2.41
_cell_volume 2621.8(8)
_computing_cell_refinement 'Bruker SAINT'
_computing_data_collection 'Bruker APEX2'
_computing_data_reduction 'Bruker SAINT'
_computing_molecular_graphics 'Bruker SHELXTL'
_computing_publication_material 'Bruker SHELXTL'
_computing_structure_refinement 'SHELXL-2013 (Sheldrick, 2013)'
_computing_structure_solution 'SHELXS-97 (Sheldrick 2008)'
_diffrn_ambient_temperature 150(2)
_diffrn_measured_fraction_theta_full 0.993
_diffrn_measured_fraction_theta_max 0.994
_diffrn_measurement_device_type 'Bruker APEX-II CCD'
_diffrn_measurement_method '\f and \w scans'
_diffrn_radiation_type MoK\a
_diffrn_radiation_wavelength 0.71073
_diffrn_reflns_av_R_equivalents 0.0482
_diffrn_reflns_av_unetI/netI 0.0413
_diffrn_reflns_Laue_measured_fraction_full 0.993
_diffrn_reflns_Laue_measured_fraction_max 0.994
_diffrn_reflns_limit_h_max 19
_diffrn_reflns_limit_h_min -19
_diffrn_reflns_limit_k_max 21
_diffrn_reflns_limit_k_min -21
_diffrn_reflns_limit_l_max 13
_diffrn_reflns_limit_l_min -12
_diffrn_reflns_number 24272
_diffrn_reflns_point_group_measured_fraction_full 0.995
_diffrn_reflns_point_group_measured_fraction_max 0.993
_diffrn_reflns_theta_full 25.242
_diffrn_reflns_theta_max 27.118
_diffrn_reflns_theta_min 2.668
_diffrn_source X-ray
_exptl_absorpt_coefficient_mu 0.050
_exptl_absorpt_correction_T_max 0.932
_exptl_absorpt_correction_T_min 0.923
_exptl_absorpt_correction_type multi-scan
_exptl_absorpt_process_details SADabs
_exptl_crystal_colour colourless
_exptl_crystal_density_diffrn 1.098
_exptl_crystal_description plate
_exptl_crystal_F_000 904
_exptl_crystal_size_max 0.256
_exptl_crystal_size_mid 0.233
_exptl_crystal_size_min 0.051
_refine_diff_density_max 0.158
_refine_diff_density_min -0.158
_refine_diff_density_rms 0.033
_refine_ls_abs_structure_details
; 
 Flack x determined using 1694 quotients [(I+)-(I-)]/[(I+)+(I-)] 
 (Parsons and Flack (2004), Acta Cryst. A60, s61). 
;
_refine_ls_abs_structure_Flack -2.1(10)
_refine_ls_extinction_method none
_refine_ls_goodness_of_fit_ref 1.077
_refine_ls_hydrogen_treatment mixed
_refine_ls_matrix_type full
_refine_ls_number_parameters 324
_refine_ls_number_reflns 5749
_refine_ls_number_restraints 0
_refine_ls_restrained_S_all 1.077
_refine_ls_R_factor_all 0.0846
_refine_ls_R_factor_gt 0.0585
_refine_ls_shift/su_max 0.000
_refine_ls_shift/su_mean 0.000
_refine_ls_structure_factor_coef Fsqd
_refine_ls_weighting_details 'w=1/[\s^2^(Fo^2^)+(0.0724P)^2^+0.6739P] where P=(Fo^2^+2Fc^2^)/3'
_refine_ls_weighting_scheme calc
_refine_ls_wR_factor_gt 0.1439
_refine_ls_wR_factor_ref 0.1666
_reflns_Friedel_coverage 0.775
_reflns_Friedel_fraction_full 0.997
_reflns_Friedel_fraction_max 0.992
_reflns_number_gt 4517
_reflns_number_total 5749
_reflns_threshold_expression 'I > 2\s(I)'
_cod_data_source_file d5nj03928b2.cif
_cod_data_source_block lutidine-HBMeoCb2
_cod_depositor_comments
;
The following automatic conversions were performed:

data item '_exptl_absorpt_correction_type' value 'MULTI-SCAN' was
changed to 'multi-scan' in accordance with the
/home/data/users/saulius/crontab/automatic-downloads/rss-feeds/RSC/lib/dictionaries/cif_core.dic
dictionary named 'cif_core.dic' version 2.4.2 last updated on
2011-04-26.

data item '_atom_sites_solution_primary' value 'DIRECT METHOD' was
changed to 'direct'.

Automatic conversion script
Id: cif_fix_values 8170 2020-07-09 18:12:32Z antanas 
;
_cod_original_cell_volume 2621.9(7)
_cod_database_code 7064198
_shelx_space_group_comment
; 
The symmetry employed for this shelxl refinement is uniquely defined 
by the following loop, which should always be used as a source of 
symmetry information in preference to the above space-group names. 
They are only intended as comments. 
;
_shelx_estimated_absorpt_t_min 0.987
_shelx_estimated_absorpt_t_max 0.997
_shelxl_version_number 2013-3

loop_
_space_group_symop_operation_xyz
'x, y, z'
'-x+1/2, -y, z+1/2'
'-x, y+1/2, -z+1/2'
'x+1/2, -y+1/2, -z'

loop_
_atom_site_label
_atom_site_type_symbol
_atom_site_fract_x
_atom_site_fract_y
_atom_site_fract_z
_atom_site_U_iso_or_equiv
_atom_site_adp_type
_atom_site_occupancy
_atom_site_site_symmetry_order
_atom_site_calc_flag
_atom_site_refinement_flags_posn
_atom_site_refinement_flags_adp
_atom_site_refinement_flags_occupancy
_atom_site_disorder_assembly
_atom_site_disorder_group
N1 N 0.43046(17) 0.18276(14) 0.5821(2) 0.0414(6) Uani 1 1 d . . . . .
C1 C 0.38492(17) 0.33757(16) 0.5698(3) 0.0352(6) Uani 1 1 d . . . . .
C11 C 0.5149(2) 0.15696(18) 0.6027(3) 0.0514(8) Uani 1 1 d . . . . .
C13 C 0.5772(2) 0.1985(2) 0.6920(4) 0.0631(10) Uani 1 1 d . . . . .
H13A H 0.6318 0.1682 0.6977 0.095 Uiso 1 1 calc R U . . .
H13B H 0.5511 0.2031 0.7797 0.095 Uiso 1 1 calc R U . . .
H13C H 0.5895 0.2515 0.6574 0.095 Uiso 1 1 calc R U . . .
C2 C 0.4570(2) 0.41855(19) 0.5955(3) 0.0463(7) Uani 1 1 d . . . . .
C3 C 0.5238(2) 0.4188(2) 0.7049(4) 0.0659(10) Uani 1 1 d . . . . .
H3A H 0.5731 0.3845 0.6809 0.099 Uiso 1 1 calc R U . . .
H3B H 0.4967 0.3990 0.7859 0.099 Uiso 1 1 calc R U . . .
H3C H 0.5449 0.4729 0.7191 0.099 Uiso 1 1 calc R U . . .
C7 C 0.3794(3) 0.1434(2) 0.4917(3) 0.0586(9) Uani 1 1 d . . . . .
C4 C 0.31848(19) 0.22735(18) 0.7738(3) 0.0413(6) Uani 1 1 d . . . . .
B1 B 0.3956(2) 0.25852(19) 0.6667(3) 0.0353(7) Uani 1 1 d . . . . .
C6 C 0.4077(3) 0.3132(3) 0.9699(4) 0.0826(14) Uani 1 1 d . . . . .
H6A H 0.4005 0.3615 0.9175 0.124 Uiso 1 1 calc R U . . .
H6B H 0.4649 0.2894 0.9508 0.124 Uiso 1 1 calc R U . . .
H6C H 0.4043 0.3265 1.0635 0.124 Uiso 1 1 calc R U . . .
C12 C 0.2859(3) 0.1647(2) 0.4660(4) 0.0743(12) Uani 1 1 d . . . . .
H12A H 0.2476 0.1241 0.5037 0.111 Uiso 1 1 calc R U . . .
H12B H 0.2760 0.1680 0.3710 0.111 Uiso 1 1 calc R U . . .
H12C H 0.2729 0.2160 0.5065 0.111 Uiso 1 1 calc R U . . .
C8 C 0.4130(4) 0.0790(3) 0.4242(5) 0.0889(15) Uani 1 1 d . . . . .
H8 H 0.3775 0.0529 0.3609 0.107 Uiso 1 1 calc R U . . .
B5 B 0.3493(2) 0.4269(2) 0.6337(4) 0.0484(8) Uani 1 1 d . . . . .
H5 H 0.3253 0.4314 0.7375 0.058 Uiso 1 1 calc R U . . .
B4 B 0.2904(2) 0.3764(2) 0.5103(4) 0.0487(8) Uani 1 1 d . . . . .
H4 H 0.2254 0.3481 0.5303 0.058 Uiso 1 1 calc R U . . .
B3 B 0.3681(3) 0.3339(2) 0.4030(3) 0.0481(8) Uani 1 1 d . . . . .
H3 H 0.3557 0.2770 0.3496 0.058 Uiso 1 1 calc R U . . .
B8 B 0.3018(3) 0.4811(2) 0.5002(4) 0.0571(10) Uani 1 1 d . . . . .
H8A H 0.2446 0.5218 0.5137 0.068 Uiso 1 1 calc R U . . .
B2 B 0.4726(2) 0.3576(2) 0.4649(4) 0.0463(8) Uani 1 1 d . . . . .
H2 H 0.5297 0.3162 0.4576 0.056 Uiso 1 1 calc R U . . .
C10 C 0.5464(3) 0.0914(2) 0.5377(5) 0.0841(15) Uani 1 1 d . . . . .
H10 H 0.6038 0.0727 0.5559 0.101 Uiso 1 1 calc R U . . .
B14 B 0.2801(3) 0.1308(2) 0.7773(5) 0.0581(10) Uani 1 1 d . . . . .
H14 H 0.2933 0.0876 0.6961 0.070 Uiso 1 1 calc R U . . .
B9 B 0.3146(3) 0.4230(3) 0.3577(4) 0.0591(10) Uani 1 1 d . . . . .
H9A H 0.2658 0.4254 0.2756 0.071 Uiso 1 1 calc R U . . .
C5 C 0.3357(3) 0.2548(2) 0.9354(3) 0.0626(10) Uani 1 1 d . . . . .
C9 C 0.4954(5) 0.0525(3) 0.4465(6) 0.1024(19) Uani 1 1 d . . . . .
H9 H 0.5177 0.0080 0.4002 0.123 Uiso 1 1 calc R U . . .
B15 B 0.3624(3) 0.1609(3) 0.8872(4) 0.0544(9) Uani 1 1 d . . . . .
H15 H 0.4314 0.1389 0.8790 0.065 Uiso 1 1 calc R U . . .
B10 B 0.4283(3) 0.4102(2) 0.3287(4) 0.0567(10) Uani 1 1 d . . . . .
H10A H 0.4557 0.4035 0.2272 0.068 Uiso 1 1 calc R U . . .
B7 B 0.4077(3) 0.5060(2) 0.5577(4) 0.0552(10) Uani 1 1 d . . . . .
H7 H 0.4208 0.5631 0.6101 0.066 Uiso 1 1 calc R U . . .
B6 B 0.4851(3) 0.4626(2) 0.4505(4) 0.0550(9) Uani 1 1 d . . . . .
H6 H 0.5502 0.4908 0.4305 0.066 Uiso 1 1 calc R U . . .
B11 B 0.3874(3) 0.5024(2) 0.3868(4) 0.0568(10) Uani 1 1 d . . . . .
H11 H 0.3871 0.5572 0.3246 0.068 Uiso 1 1 calc R U . . .
B13 B 0.2071(3) 0.2123(3) 0.7585(6) 0.0669(13) Uani 1 1 d . . . . .
H13 H 0.1708 0.2232 0.6645 0.080 Uiso 1 1 calc R U . . .
B20 B 0.2754(3) 0.1006(3) 0.9434(5) 0.0746(14) Uani 1 1 d . . . . .
H20 H 0.2856 0.0372 0.9720 0.090 Uiso 1 1 calc R U . . .
B12 B 0.2469(3) 0.2907(3) 0.8541(5) 0.0664(12) Uani 1 1 d . . . . .
H12 H 0.2394 0.3540 0.8230 0.080 Uiso 1 1 calc R U . . .
B19 B 0.1789(3) 0.1328(3) 0.8647(7) 0.0886(18) Uani 1 1 d . . . . .
H19 H 0.1242 0.0909 0.8411 0.106 Uiso 1 1 calc R U . . .
B16 B 0.3131(4) 0.1797(4) 1.0425(5) 0.0847(16) Uani 1 1 d . . . . .
H16 H 0.3488 0.1692 1.1372 0.102 Uiso 1 1 calc R U . . .
B21 B 0.1999(4) 0.1628(4) 1.0267(7) 0.098(2) Uani 1 1 d . . . . .
H21 H 0.1593 0.1405 1.1106 0.118 Uiso 1 1 calc R U . . .
B18 B 0.1595(3) 0.2325(4) 0.9133(7) 0.099(2) Uani 1 1 d . . . . .
H18 H 0.0917 0.2574 0.9225 0.119 Uiso 1 1 calc R U . . .
B17 B 0.2416(4) 0.2607(4) 1.0222(6) 0.096(2) Uani 1 1 d . . . . .
H17 H 0.2297 0.3042 1.1034 0.115 Uiso 1 1 calc R U . . .
H1B1 H 0.4483(17) 0.2748(16) 0.734(3) 0.028(7) Uiso 1 1 d . . . . .

loop_
_atom_site_aniso_label
_atom_site_aniso_U_11
_atom_site_aniso_U_22
_atom_site_aniso_U_33
_atom_site_aniso_U_23
_atom_site_aniso_U_13
_atom_site_aniso_U_12
N1 0.0515(14) 0.0338(12) 0.0391(12) -0.0009(10) 0.0081(11) 0.0004(10)
C1 0.0360(13) 0.0335(14) 0.0362(13) -0.0019(11) -0.0033(11) -0.0013(11)
C11 0.0531(18) 0.0383(16) 0.0629(19) 0.0076(15) 0.0212(16) 0.0073(14)
C13 0.0402(17) 0.063(2) 0.086(3) 0.012(2) 0.0045(18) 0.0139(16)
C2 0.0495(16) 0.0395(16) 0.0499(16) 0.0005(14) -0.0035(14) -0.0062(13)
C3 0.063(2) 0.065(2) 0.069(2) -0.0023(19) -0.0207(18) -0.0176(19)
C7 0.087(3) 0.0427(18) 0.0463(17) -0.0026(14) 0.0051(18) -0.0130(17)
C4 0.0353(14) 0.0431(16) 0.0455(16) 0.0030(12) 0.0041(12) 0.0035(12)
B1 0.0357(15) 0.0348(16) 0.0355(15) -0.0012(12) 0.0029(13) 0.0029(12)
C6 0.107(4) 0.096(3) 0.0451(19) -0.018(2) 0.003(2) -0.017(3)
C12 0.097(3) 0.062(2) 0.063(2) 0.0027(19) -0.029(2) -0.027(2)
C8 0.144(5) 0.053(2) 0.070(3) -0.023(2) 0.015(3) -0.015(3)
B5 0.055(2) 0.0378(18) 0.0525(19) -0.0017(15) 0.0053(16) 0.0055(16)
B4 0.0436(19) 0.048(2) 0.055(2) 0.0109(16) -0.0102(16) 0.0000(15)
B3 0.062(2) 0.045(2) 0.0375(16) 0.0037(14) -0.0053(15) -0.0065(17)
B8 0.054(2) 0.045(2) 0.073(3) 0.0133(19) 0.003(2) 0.0079(17)
B2 0.0449(19) 0.0416(18) 0.0523(19) 0.0022(15) 0.0069(15) 0.0012(14)
C10 0.081(3) 0.051(2) 0.120(4) -0.001(2) 0.048(3) 0.014(2)
B14 0.055(2) 0.047(2) 0.072(3) 0.0141(19) 0.006(2) -0.0074(17)
B9 0.067(2) 0.056(2) 0.055(2) 0.0167(18) -0.0167(19) -0.001(2)
C5 0.072(2) 0.072(2) 0.0437(17) -0.0010(17) 0.0203(17) 0.0004(19)
C9 0.148(5) 0.056(3) 0.103(4) -0.030(3) 0.057(4) 0.001(3)
B15 0.054(2) 0.060(2) 0.0487(19) 0.0144(18) 0.0067(17) 0.0095(18)
B10 0.075(3) 0.049(2) 0.0464(19) 0.0072(17) 0.0068(18) -0.002(2)
B7 0.067(2) 0.0315(18) 0.068(2) -0.0004(16) -0.001(2) -0.0048(16)
B6 0.053(2) 0.048(2) 0.064(2) 0.0105(18) 0.0053(18) -0.0068(17)
B11 0.067(2) 0.042(2) 0.061(2) 0.0122(18) 0.005(2) 0.0023(18)
B13 0.0334(18) 0.065(3) 0.102(4) 0.026(3) 0.004(2) -0.0037(17)
B20 0.070(3) 0.069(3) 0.085(3) 0.034(3) 0.024(3) 0.006(2)
B12 0.059(2) 0.058(3) 0.082(3) 0.010(2) 0.033(2) 0.012(2)
B19 0.050(2) 0.083(4) 0.133(5) 0.042(3) 0.017(3) -0.010(2)
B16 0.098(4) 0.100(4) 0.056(3) 0.023(3) 0.025(3) 0.006(3)
B21 0.091(4) 0.096(4) 0.107(4) 0.033(3) 0.059(3) 0.013(3)
B18 0.063(3) 0.089(4) 0.146(6) 0.043(4) 0.058(4) 0.018(3)
B17 0.111(4) 0.090(4) 0.087(4) 0.005(3) 0.070(4) 0.011(3)

loop_
_atom_type_symbol
_atom_type_description
_atom_type_scat_dispersion_real
_atom_type_scat_dispersion_imag
_atom_type_scat_source
C C 0.0033 0.0016 'International Tables Vol C Tables 4.2.6.8 and 6.1.1.4'
H H 0.0000 0.0000 'International Tables Vol C Tables 4.2.6.8 and 6.1.1.4'
B B 0.0013 0.0007 'International Tables Vol C Tables 4.2.6.8 and 6.1.1.4'
N N 0.0061 0.0033 'International Tables Vol C Tables 4.2.6.8 and 6.1.1.4'

loop_
_citation_id
_citation_doi
_citation_year
1 10.1021/acs.inorgchem.5c04710 2025

loop_
_geom_angle_atom_site_label_1
_geom_angle_atom_site_label_2
_geom_angle_atom_site_label_3
_geom_angle
_geom_angle_site_symmetry_1
_geom_angle_site_symmetry_3
_geom_angle_publ_flag
C7 N1 C11 118.7(3) . . ?
C7 N1 B1 123.1(3) . . ?
C11 N1 B1 118.2(2) . . ?
B1 C1 B4 127.1(2) . . ?
B1 C1 B3 124.8(2) . . ?
B4 C1 B3 62.2(2) . . ?
B1 C1 B5 120.4(2) . . ?
B4 C1 B5 62.0(2) . . ?
B3 C1 B5 110.8(2) . . ?
B1 C1 B2 116.2(2) . . ?
B4 C1 B2 111.1(2) . . ?
B3 C1 B2 61.1(2) . . ?
B5 C1 B2 107.6(2) . . ?
B1 C1 C2 118.0(2) . . ?
B4 C1 C2 106.4(2) . . ?
B3 C1 C2 105.4(2) . . ?
B5 C1 C2 57.86(18) . . ?
B2 C1 C2 57.67(18) . . ?
C10 C11 N1 120.5(4) . . ?
C10 C11 C13 116.7(4) . . ?
N1 C11 C13 122.8(3) . . ?
C3 C2 B5 119.1(3) . . ?
C3 C2 B2 118.9(3) . . ?
B5 C2 B2 111.5(2) . . ?
C3 C2 B7 117.6(3) . . ?
B5 C2 B7 63.3(2) . . ?
B2 C2 B7 114.3(3) . . ?
C3 C2 B6 117.8(3) . . ?
B5 C2 B6 113.9(3) . . ?
B2 C2 B6 63.4(2) . . ?
B7 C2 B6 62.5(2) . . ?
C3 C2 C1 122.0(3) . . ?
B5 C2 C1 59.79(18) . . ?
B2 C2 C1 60.33(18) . . ?
B7 C2 C1 111.2(2) . . ?
B6 C2 C1 111.4(2) . . ?
N1 C7 C8 120.0(4) . . ?
N1 C7 C12 122.8(3) . . ?
C8 C7 C12 117.1(4) . . ?
B1 C4 B13 132.5(3) . . ?
B1 C4 C5 115.1(2) . . ?
B13 C4 C5 106.0(3) . . ?
B1 C4 B14 122.9(3) . . ?
B13 C4 B14 62.0(2) . . ?
C5 C4 B14 106.5(2) . . ?
B1 C4 B12 123.5(3) . . ?
B13 C4 B12 60.8(3) . . ?
C5 C4 B12 58.8(2) . . ?
B14 C4 B12 110.9(3) . . ?
B1 C4 B15 111.0(2) . . ?
B13 C4 B15 110.1(3) . . ?
C5 C4 B15 59.0(2) . . ?
B14 C4 B15 60.7(2) . . ?
B12 C4 B15 109.1(3) . . ?
N1 B1 C1 110.3(2) . . ?
N1 B1 C4 108.9(2) . . ?
C1 B1 C4 124.2(2) . . ?
C9 C8 C7 121.3(4) . . ?
C2 B5 C1 62.36(19) . . ?
C2 B5 B4 106.9(3) . . ?
C1 B5 B4 58.09(19) . . ?
C2 B5 B7 58.5(2) . . ?
C1 B5 B7 109.4(3) . . ?
B4 B5 B7 108.0(3) . . ?
C2 B5 B8 105.2(3) . . ?
C1 B5 B8 106.7(3) . . ?
B4 B5 B8 60.1(2) . . ?
B7 B5 B8 59.4(2) . . ?
C1 B4 B5 59.95(19) . . ?
C1 B4 B3 59.45(19) . . ?
B5 B4 B3 107.1(3) . . ?
C1 B4 B9 107.7(3) . . ?
B5 B4 B9 107.5(3) . . ?
B3 B4 B9 60.0(2) . . ?
C1 B4 B8 108.7(3) . . ?
B5 B4 B8 60.7(2) . . ?
B3 B4 B8 107.6(3) . . ?
B9 B4 B8 59.4(2) . . ?
C1 B3 B10 108.7(3) . . ?
C1 B3 B2 60.22(19) . . ?
B10 B3 B2 60.8(2) . . ?
C1 B3 B4 58.31(19) . . ?
B10 B3 B4 108.7(3) . . ?
B2 B3 B4 107.2(3) . . ?
C1 B3 B9 107.2(3) . . ?
B10 B3 B9 60.4(2) . . ?
B2 B3 B9 108.5(3) . . ?
B4 B3 B9 60.4(2) . . ?
B9 B8 B7 107.6(3) . . ?
B9 B8 B4 60.3(2) . . ?
B7 B8 B4 107.8(3) . . ?
B9 B8 B11 59.8(2) . . ?
B7 B8 B11 59.7(2) . . ?
B4 B8 B11 108.1(3) . . ?
B9 B8 B5 107.1(3) . . ?
B7 B8 B5 60.0(2) . . ?
B4 B8 B5 59.2(2) . . ?
B11 B8 B5 107.3(3) . . ?
C2 B2 C1 62.00(18) . . ?
C2 B2 B3 106.9(3) . . ?
C1 B2 B3 58.64(18) . . ?
C2 B2 B10 104.7(3) . . ?
C1 B2 B10 106.3(3) . . ?
B3 B2 B10 59.4(2) . . ?
C2 B2 B6 58.6(2) . . ?
C1 B2 B6 108.9(3) . . ?
B3 B2 B6 107.0(3) . . ?
B10 B2 B6 58.8(2) . . ?
C9 C10 C11 120.6(4) . . ?
C4 B14 B15 60.0(2) . . ?
C4 B14 B20 107.7(3) . . ?
B15 B14 B20 60.2(3) . . ?
C4 B14 B13 58.9(2) . . ?
B15 B14 B13 107.0(3) . . ?
B20 B14 B13 107.5(3) . . ?
C4 B14 B19 106.6(3) . . ?
B15 B14 B19 107.3(3) . . ?
B20 B14 B19 59.6(3) . . ?
B13 B14 B19 59.7(3) . . ?
B8 B9 B11 60.6(2) . . ?
B8 B9 B3 108.0(3) . . ?
B11 B9 B3 108.1(3) . . ?
B8 B9 B10 108.3(3) . . ?
B11 B9 B10 60.3(2) . . ?
B3 B9 B10 59.3(2) . . ?
B8 B9 B4 60.3(2) . . ?
B11 B9 B4 108.7(3) . . ?
B3 B9 B4 59.6(2) . . ?
B10 B9 B4 107.2(3) . . ?
C6 C5 B17 117.2(4) . . ?
C6 C5 B12 117.3(3) . . ?
B17 C5 B12 63.6(3) . . ?
C6 C5 B16 118.8(4) . . ?
B17 C5 B16 62.5(3) . . ?
B12 C5 B16 114.5(3) . . ?
C6 C5 B15 119.8(3) . . ?
B17 C5 B15 114.0(3) . . ?
B12 C5 B15 112.4(3) . . ?
B16 C5 B15 62.7(3) . . ?
C6 C5 C4 120.3(3) . . ?
B17 C5 C4 112.5(3) . . ?
B12 C5 C4 60.7(2) . . ?
B16 C5 C4 112.1(3) . . ?
B15 C5 C4 61.0(2) . . ?
C8 C9 C10 118.8(4) . . ?
C5 B15 C4 60.1(2) . . ?
C5 B15 B14 106.2(3) . . ?
C4 B15 B14 59.3(2) . . ?
C5 B15 B20 105.2(3) . . ?
C4 B15 B20 107.1(3) . . ?
B14 B15 B20 60.1(3) . . ?
C5 B15 B16 58.6(3) . . ?
C4 B15 B16 108.0(3) . . ?
B14 B15 B16 108.3(3) . . ?
B20 B15 B16 59.9(3) . . ?
B6 B10 B3 109.0(3) . . ?
B6 B10 B9 107.8(3) . . ?
B3 B10 B9 60.3(2) . . ?
B6 B10 B11 59.8(2) . . ?
B3 B10 B11 108.4(3) . . ?
B9 B10 B11 59.6(2) . . ?
B6 B10 B2 60.8(2) . . ?
B3 B10 B2 59.8(2) . . ?
B9 B10 B2 107.6(3) . . ?
B11 B10 B2 108.1(3) . . ?
C2 B7 B11 105.7(3) . . ?
C2 B7 B6 58.9(2) . . ?
B11 B7 B6 59.7(2) . . ?
C2 B7 B8 105.9(3) . . ?
B11 B7 B8 60.4(2) . . ?
B6 B7 B8 108.0(3) . . ?
C2 B7 B5 58.2(2) . . ?
B11 B7 B5 108.3(3) . . ?
B6 B7 B5 107.0(3) . . ?
B8 B7 B5 60.6(2) . . ?
C2 B6 B10 105.5(3) . . ?
C2 B6 B11 105.7(3) . . ?
B10 B6 B11 60.9(2) . . ?
C2 B6 B7 58.6(2) . . ?
B10 B6 B7 108.3(3) . . ?
B11 B6 B7 60.1(2) . . ?
C2 B6 B2 58.1(2) . . ?
B10 B6 B2 60.3(2) . . ?
B11 B6 B2 108.6(3) . . ?
B7 B6 B2 106.8(3) . . ?
B6 B11 B7 60.1(2) . . ?
B6 B11 B9 107.7(3) . . ?
B7 B11 B9 107.5(3) . . ?
B6 B11 B10 59.3(2) . . ?
B7 B11 B10 107.2(3) . . ?
B9 B11 B10 60.0(2) . . ?
B6 B11 B8 107.9(3) . . ?
B7 B11 B8 59.9(2) . . ?
B9 B11 B8 59.6(3) . . ?
B10 B11 B8 107.3(3) . . ?
C4 B13 B12 59.8(2) . . ?
C4 B13 B18 107.3(4) . . ?
B12 B13 B18 60.2(3) . . ?
C4 B13 B19 107.2(3) . . ?
B12 B13 B19 108.5(4) . . ?
B18 B13 B19 60.3(3) . . ?
C4 B13 B14 59.2(2) . . ?
B12 B13 B14 107.9(3) . . ?
B18 B13 B14 108.1(4) . . ?
B19 B13 B14 60.2(3) . . ?
B19 B20 B14 60.7(3) . . ?
B19 B20 B15 107.7(3) . . ?
B14 B20 B15 59.7(2) . . ?
B19 B20 B16 107.4(4) . . ?
B14 B20 B16 108.3(3) . . ?
B15 B20 B16 60.4(3) . . ?
B19 B20 B21 59.4(4) . . ?
B14 B20 B21 108.2(4) . . ?
B15 B20 B21 107.6(4) . . ?
B16 B20 B21 59.6(3) . . ?
C5 B12 C4 60.4(2) . . ?
C5 B12 B13 106.2(3) . . ?
C4 B12 B13 59.4(2) . . ?
C5 B12 B18 103.8(3) . . ?
C4 B12 B18 107.1(3) . . ?
B13 B12 B18 60.4(3) . . ?
C5 B12 B17 57.9(3) . . ?
C4 B12 B17 107.7(3) . . ?
B13 B12 B17 107.6(4) . . ?
B18 B12 B17 58.7(3) . . ?
B21 B19 B20 60.6(3) . . ?
B21 B19 B13 108.0(4) . . ?
B20 B19 B13 107.9(3) . . ?
B21 B19 B18 59.8(4) . . ?
B20 B19 B18 107.8(5) . . ?
B13 B19 B18 59.7(3) . . ?
B21 B19 B14 108.4(4) . . ?
B20 B19 B14 59.7(3) . . ?
B13 B19 B14 60.1(2) . . ?
B18 B19 B14 107.6(3) . . ?
C5 B16 B21 105.1(4) . . ?
C5 B16 B17 58.3(3) . . ?
B21 B16 B17 60.4(4) . . ?
C5 B16 B20 105.2(3) . . ?
B21 B16 B20 60.4(3) . . ?
B17 B16 B20 108.5(4) . . ?
C5 B16 B15 58.7(2) . . ?
B21 B16 B15 107.8(4) . . ?
B17 B16 B15 107.3(3) . . ?
B20 B16 B15 59.8(3) . . ?
B19 B21 B18 60.8(4) . . ?
B19 B21 B16 108.2(4) . . ?
B18 B21 B16 107.2(4) . . ?
B19 B21 B17 108.1(4) . . ?
B18 B21 B17 59.0(4) . . ?
B16 B21 B17 59.8(4) . . ?
B19 B21 B20 60.0(3) . . ?
B18 B21 B20 108.1(4) . . ?
B16 B21 B20 60.1(3) . . ?
B17 B21 B20 107.8(3) . . ?
B17 B18 B21 60.8(4) . . ?
B17 B18 B12 61.3(3) . . ?
B21 B18 B12 109.3(4) . . ?
B17 B18 B13 108.9(3) . . ?
B21 B18 B13 108.1(4) . . ?
B12 B18 B13 59.4(3) . . ?
B17 B18 B19 108.4(4) . . ?
B21 B18 B19 59.4(4) . . ?
B12 B18 B19 107.8(3) . . ?
B13 B18 B19 60.1(3) . . ?
C5 B17 B18 105.3(4) . . ?
C5 B17 B16 59.2(3) . . ?
B18 B17 B16 108.0(4) . . ?
C5 B17 B21 105.4(4) . . ?
B18 B17 B21 60.1(4) . . ?
B16 B17 B21 59.8(3) . . ?
C5 B17 B12 58.5(2) . . ?
B18 B17 B12 60.0(3) . . ?
B16 B17 B12 107.7(3) . . ?
B21 B17 B12 107.8(5) . . ?

loop_
_geom_bond_atom_site_label_1
_geom_bond_atom_site_label_2
_geom_bond_distance
_geom_bond_site_symmetry_2
_geom_bond_publ_flag
N1 C7 1.376(4) . ?
N1 C11 1.377(4) . ?
N1 B1 1.631(4) . ?
C1 B1 1.667(4) . ?
C1 B4 1.697(4) . ?
C1 B3 1.718(4) . ?
C1 B5 1.730(4) . ?
C1 B2 1.746(4) . ?
C1 C2 1.774(4) . ?
C11 C10 1.376(5) . ?
C11 C13 1.490(5) . ?
C2 C3 1.510(4) . ?
C2 B5 1.695(5) . ?
C2 B2 1.698(5) . ?
C2 B7 1.700(5) . ?
C2 B6 1.707(5) . ?
C7 C8 1.385(6) . ?
C7 C12 1.495(6) . ?
C4 B1 1.688(4) . ?
C4 B13 1.727(5) . ?
C4 C5 1.729(5) . ?
C4 B14 1.732(5) . ?
C4 B12 1.733(5) . ?
C4 B15 1.744(5) . ?
C6 C5 1.518(6) . ?
C8 C9 1.355(7) . ?
B5 B4 1.764(5) . ?
B5 B7 1.781(5) . ?
B5 B8 1.790(6) . ?
B4 B3 1.765(6) . ?
B4 B9 1.780(5) . ?
B4 B8 1.780(5) . ?
B3 B10 1.754(5) . ?
B3 B2 1.762(5) . ?
B3 B9 1.772(6) . ?
B8 B9 1.762(7) . ?
B8 B7 1.770(6) . ?
B8 B11 1.780(6) . ?
B2 B10 1.779(6) . ?
B2 B6 1.788(5) . ?
C10 C9 1.376(7) . ?
B14 B15 1.758(6) . ?
B14 B20 1.766(6) . ?
B14 B13 1.781(6) . ?
B14 B19 1.783(6) . ?
B9 B11 1.767(6) . ?
B9 B10 1.774(6) . ?
C5 B17 1.690(6) . ?
C5 B12 1.700(6) . ?
C5 B16 1.707(6) . ?
C5 B15 1.709(6) . ?
B15 B20 1.768(6) . ?
B15 B16 1.779(6) . ?
B10 B6 1.752(6) . ?
B10 B11 1.779(6) . ?
B7 B11 1.767(6) . ?
B7 B6 1.767(6) . ?
B6 B11 1.760(6) . ?
B13 B12 1.751(7) . ?
B13 B18 1.767(8) . ?
B13 B19 1.775(7) . ?
B20 B19 1.763(7) . ?
B20 B16 1.769(9) . ?
B20 B21 1.774(7) . ?
B12 B18 1.764(6) . ?
B12 B17 1.786(7) . ?
B19 B21 1.753(10) . ?
B19 B18 1.778(9) . ?
B16 B21 1.760(9) . ?
B16 B17 1.762(8) . ?
B21 B18 1.760(9) . ?
B21 B17 1.772(9) . ?
B18 B17 1.740(10) . ?
